data_7704791
loop_
_publ_author_name
'Yao, Zhi-Yuan'
'Zhang, Guo-Qin'
'Yao, Wan-Wan'
'Wang, Xiao-Zu'
'Qian, Yin'
'Ren, Xiao-Ming'

_publ_section_title
;
 Uniaxial thermal expansion behaviors and ionic conduction in a layered
 (NH<sub>4</sub>)<sub>2</sub>V<sub>3</sub>O<sub>8</sub>.
;
_journal_issue 30
_journal_name_full 'Dalton transactions (Cambridge, England : 2003)'
_journal_page_first 10638
_journal_page_last 10644
_journal_paper_doi 10.1039/d0dt01833c
_journal_volume 49
_journal_year 2020
_chemical_formula_moiety '0.5(O16 V6), H8 N2'
_chemical_formula_sum 'H8 N2 O8 V3'
_chemical_formula_weight 316.90
_space_group_crystal_system tetragonal
_space_group_IT_number 100
_space_group_name_Hall 'P 4 -2ab'
_space_group_name_H-M_alt 'P 4 b m'
_atom_sites_solution_hydrogens difmap
_audit_creation_date 2019-12-06
_audit_creation_method
;
Olex2 1.2
(compiled 2018.05.29 svn.r3508 for OlexSys, GUI svn.r5506)
;
_audit_update_record
;
2020-05-21 deposited with the CCDC.	2020-07-07 downloaded from the CCDC.
;
_cell_angle_alpha 90
_cell_angle_beta 90
_cell_angle_gamma 90
_cell_formula_units_Z 2
_cell_length_a 8.8700(4)
_cell_length_b 8.8700(4)
_cell_length_c 5.5649(6)
_cell_measurement_reflns_used 2586
_cell_measurement_temperature 170.0
_cell_measurement_theta_max 27.468
_cell_measurement_theta_min 4.596
_cell_volume 437.83(5)
_computing_cell_refinement 'SAINT V8.38A (?, 2016)'
_computing_data_reduction 'SAINT V8.38A (?, 2016)'
_computing_molecular_graphics 'Olex2 (Dolomanov et al., 2009)'
_computing_publication_material 'Olex2 (Dolomanov et al., 2009)'
_computing_structure_refinement 'ShelXL (Sheldrick, 2015)'
_diffrn_ambient_temperature 170.0
_diffrn_measured_fraction_theta_full 0.992
_diffrn_measured_fraction_theta_max 0.994
_diffrn_measurement_device_type 'CCD area detector'
_diffrn_measurement_method 'phi and omega scans'
_diffrn_radiation_monochromator graphite
_diffrn_radiation_type MoK\a
_diffrn_radiation_wavelength 0.71073
_diffrn_reflns_av_R_equivalents 0.0552
_diffrn_reflns_av_unetI/netI 0.0357
_diffrn_reflns_Laue_measured_fraction_full 0.992
_diffrn_reflns_Laue_measured_fraction_max 0.994
_diffrn_reflns_limit_h_max 11
_diffrn_reflns_limit_h_min -11
_diffrn_reflns_limit_k_max 11
_diffrn_reflns_limit_k_min -11
_diffrn_reflns_limit_l_max 7
_diffrn_reflns_limit_l_min -7
_diffrn_reflns_number 4269
_diffrn_reflns_point_group_measured_fraction_full 0.991
_diffrn_reflns_point_group_measured_fraction_max 0.993
_diffrn_reflns_theta_full 25.242
_diffrn_reflns_theta_max 27.573
_diffrn_reflns_theta_min 3.248
_exptl_absorpt_coefficient_mu 3.154
_exptl_absorpt_correction_T_max 0.7455
_exptl_absorpt_correction_T_min 0.5501
_exptl_absorpt_correction_type multi-scan
_exptl_absorpt_process_details
'SADABS-2016/2 (Bruker,2016/2) was used for absorption correction. wR2(int) was 0.1229 before and 0.0793 after correction. The Ratio of minimum to maximum transmission is 0.7379. The \l/2 correction factor is Not present.'
_exptl_crystal_colour 'metallic dark black'
_exptl_crystal_colour_lustre metallic
_exptl_crystal_colour_modifier dark
_exptl_crystal_colour_primary black
_exptl_crystal_density_diffrn 2.404
_exptl_crystal_description plate
_exptl_crystal_F_000 310
_refine_diff_density_max 0.499
_refine_diff_density_min -0.465
_refine_diff_density_rms 0.100
_refine_ls_abs_structure_details
;
 Flack x determined using 219 quotients [(I+)-(I-)]/[(I+)+(I-)]
 (Parsons, Flack and Wagner, Acta Cryst. B69 (2013) 249-259).
;
_refine_ls_abs_structure_Flack -0.04(4)
_refine_ls_extinction_method none
_refine_ls_goodness_of_fit_ref 1.168
_refine_ls_hydrogen_treatment mixed
_refine_ls_matrix_type full
_refine_ls_number_parameters 42
_refine_ls_number_reflns 553
_refine_ls_number_restraints 2
_refine_ls_restrained_S_all 1.166
_refine_ls_R_factor_all 0.0351
_refine_ls_R_factor_gt 0.0316
_refine_ls_shift/su_max 0.000
_refine_ls_shift/su_mean 0.000
_refine_ls_structure_factor_coef Fsqd
_refine_ls_weighting_details 'w=1/[\s^2^(Fo^2^)+1.2988P] where P=(Fo^2^+2Fc^2^)/3'
_refine_ls_weighting_scheme calc
_refine_ls_wR_factor_gt 0.0652
_refine_ls_wR_factor_ref 0.0673
_reflns_Friedel_coverage 0.818
_reflns_Friedel_fraction_full 0.990
_reflns_Friedel_fraction_max 0.992
_reflns_number_gt 527
_reflns_number_total 553
_reflns_threshold_expression 'I > 2\s(I)'
_cod_data_source_file d0dt01833c2.cif
_cod_data_source_block 170k-1
_cod_depositor_comments
;Adding full bibliography for 7704781--7704792.cif.

 Adding full bibliography for 7704781--7704792.cif.
;
_cod_original_cell_volume 437.83(6)
_cod_database_code 7704791
_shelx_shelxl_version_number 2014/7
_shelx_space_group_comment
;
The symmetry employed for this shelxl refinement is uniquely defined
by the following loop, which should always be used as a source of
symmetry information in preference to the above space-group names.
They are only intended as comments.
;
_olex2_refinement_description
;
1. Twinned data refinement
 Scales: 0.20(9)
 0.80(9)
2. Fixed Uiso
 At 1.2 times of:
  All N(H,H,H) groups
3. Restrained distances
 N1-H1D
 0.9 with sigma of 0.02
4. Others
 Fixed Sof: H1B(0.5) H1C(0.5)
5.a Riding coordinates:
 N1(H1A,H1B,H1C)
;
_olex2_submission_special_instructions 'No special instructions were received'

loop_
_space_group_symop_operation_xyz
'x, y, z'
'-x, -y, z'
'-y, x, z'
'y, -x, z'
'x+1/2, -y+1/2, z'
'-x+1/2, y+1/2, z'
'-y+1/2, -x+1/2, z'
'y+1/2, x+1/2, z'

loop_
_atom_site_label
_atom_site_type_symbol
_atom_site_fract_x
_atom_site_fract_y
_atom_site_fract_z
_atom_site_U_iso_or_equiv
_atom_site_adp_type
_atom_site_occupancy
_atom_site_site_symmetry_order
_atom_site_calc_flag
_atom_site_refinement_flags_posn
_atom_site_refinement_flags_adp
_atom_site_refinement_flags_occupancy
_atom_site_disorder_assembly
_atom_site_disorder_group
V1 V -1.0000 0.0000 -0.4016(5) 0.0112(3) Uani 1 4 d S T P . .
V2 V -1.36661(8) 0.13339(8) -0.4052(3) 0.0096(3) Uani 1 2 d S T P . .
O4 O -1.3699(4) 0.1301(4) -0.7000(10) 0.0156(11) Uani 1 2 d S T P . .
O1 O -1.0000 0.0000 -0.6880(16) 0.0242(19) Uani 1 4 d S T P . .
N1 N -1.1701(5) 0.3299(5) -0.9349(17) 0.0208(16) Uani 1 2 d DS T P . .
H1A H -1.1806 0.3194 -1.0967 0.025 Uiso 1 2 d RS T P . .
H1B H -1.1921 0.4257 -0.8921 0.025 Uiso 0.5 1 d R . . . .
H1C H -1.0736 0.3073 -0.8921 0.025 Uiso 0.5 1 d R . . . .
O3 O -1.5000 0.0000 -0.2909(14) 0.0196(18) Uani 1 4 d S T P . .
O2 O -1.1926(5) 0.0856(5) -0.2979(9) 0.0231(9) Uani 1 1 d . . . . .
H1D H -1.238(6) 0.262(6) -0.88(4) 0.10(5) Uiso 1 2 d DS T P . .

loop_
_atom_site_aniso_label
_atom_site_aniso_U_11
_atom_site_aniso_U_22
_atom_site_aniso_U_33
_atom_site_aniso_U_23
_atom_site_aniso_U_13
_atom_site_aniso_U_12
V1 0.0081(4) 0.0081(4) 0.0175(8) 0.000 0.000 0.000
V2 0.0087(3) 0.0087(3) 0.0115(5) -0.0015(7) -0.0015(7) 0.0013(4)
O4 0.0186(18) 0.0186(18) 0.010(2) 0.0010(15) 0.0010(15) -0.007(2)
O1 0.028(3) 0.028(3) 0.016(4) 0.000 0.000 0.000
N1 0.024(2) 0.024(2) 0.014(4) -0.001(2) -0.001(2) -0.008(2)
O3 0.021(3) 0.021(3) 0.017(4) 0.000 0.000 -0.007(3)
O2 0.012(2) 0.029(2) 0.028(2) -0.0089(19) -0.0059(17) 0.0104(18)

loop_
_atom_type_symbol
_atom_type_description
_atom_type_scat_dispersion_real
_atom_type_scat_dispersion_imag
_atom_type_scat_source
H H 0.0000 0.0000 'International Tables Vol C Tables 4.2.6.8 and 6.1.1.4'
N N 0.0061 0.0033 'International Tables Vol C Tables 4.2.6.8 and 6.1.1.4'
O O 0.0106 0.0060 'International Tables Vol C Tables 4.2.6.8 and 6.1.1.4'
V V 0.3005 0.5294 'International Tables Vol C Tables 4.2.6.8 and 6.1.1.4'

loop_
_geom_angle_atom_site_label_1
_geom_angle_atom_site_label_2
_geom_angle_atom_site_label_3
_geom_angle
_geom_angle_site_symmetry_1
_geom_angle_site_symmetry_3
_geom_angle_publ_flag
O1 V1 O2 107.16(16) . 4_445 ?
O1 V1 O2 107.16(16) . 3_465 ?
O1 V1 O2 107.16(16) . . ?
O1 V1 O2 107.16(16) . 2_355 ?
O2 V1 O2 85.01(9) 3_465 2_355 ?
O2 V1 O2 145.7(3) 4_445 3_465 ?
O2 V1 O2 85.01(9) 4_445 2_355 ?
O2 V1 O2 85.01(9) 3_465 . ?
O2 V1 O2 145.7(3) 2_355 . ?
O2 V1 O2 85.01(9) 4_445 . ?
O4 V2 O3 109.4(3) . . ?
O4 V2 O2 111.2(2) . 8_365 ?
O4 V2 O2 111.2(2) . . ?
O2 V2 O3 108.0(2) . . ?
O2 V2 O3 108.0(2) 8_365 . ?
O2 V2 O2 109.0(3) . 8_365 ?
H1A N1 H1B 109.6 . . ?
H1A N1 H1C 109.4 . . ?
H1A N1 H1D 100.3 . . ?
H1B N1 H1C 109.9 . . ?
H1B N1 H1D 113.7 . . ?
H1C N1 H1D 113.5 . . ?
V2 O3 V2 138.4(5) . 2_255 ?
V2 O2 V1 141.4(3) . . ?

loop_
_geom_bond_atom_site_label_1
_geom_bond_atom_site_label_2
_geom_bond_distance
_geom_bond_site_symmetry_2
_geom_bond_publ_flag
V1 O1 1.594(9) . ?
V1 O2 1.957(4) 4_445 ?
V1 O2 1.957(4) 2_355 ?
V1 O2 1.957(4) 3_465 ?
V1 O2 1.957(4) . ?
V2 O4 1.641(6) . ?
V2 O3 1.790(3) . ?
V2 O2 1.708(4) 8_365 ?
V2 O2 1.708(4) . ?
N1 H1A 0.9100 . ?
N1 H1B 0.9042 . ?
N1 H1C 0.9113 . ?
N1 H1D 0.90(3) . ?
O3 V2 1.790(3) 2_255 ?

loop_
_geom_torsion_atom_site_label_1
_geom_torsion_atom_site_label_2
_geom_torsion_atom_site_label_3
_geom_torsion_atom_site_label_4
_geom_torsion
_geom_torsion_site_symmetry_1
_geom_torsion_site_symmetry_2
_geom_torsion_site_symmetry_3
_geom_torsion_site_symmetry_4
_geom_torsion_publ_flag
O4 V2 O3 V2 0.000(1) . . . 2_255 ?
O4 V2 O2 V1 -11.9(5) . . . . ?
O3 V2 O2 V1 108.0(5) . . . . ?
O2 V2 O3 V2 -121.12(19) . . . 2_255 ?
O2 V2 O3 V2 121.12(19) 8_365 . . 2_255 ?
O2 V2 O2 V1 -134.8(3) 8_365 . . . ?

loop_
_twin_individual_id
_twin_individual_mass_fraction_refined
1 0.20(9)
2 0.80(9)
